data_2018421
loop_
_publ_author_name
'Medvedev, Alexander G.'
'Mikhaylov, Alexey A.'
'Churakov, Andrei V.'
'Prikhodchenko, Petr V.'
'Lev, Ovadia'

_publ_section_title
;
 Ammonium and caesium carbonate peroxosolvates: supramolecular networks
 formed by hydrogen bonds
;
_journal_coeditor_code LG3077
_journal_issue 3
_journal_name_full 'Acta Crystallographica Section C'
_journal_page_first i20
_journal_page_last i24
_journal_paper_doi 10.1107/S0108270112006701
_journal_volume 68
_journal_year 2012
_chemical_formula_iupac '2Cs + , C O3 2- , 3H2 O2'
_chemical_formula_moiety '2(Cs +), C O3 2-, 3(H2 O2)'
_chemical_formula_sum 'C H6 Cs2 O9'
_chemical_formula_weight 427.88
_chemical_name_common
;
Dicaesium carbonate triperoxosolvate
;
_chemical_name_systematic
;
Dicaesium carbonate hydrogen peroxide trisolvate
;
_space_group_IT_number 56
_symmetry_cell_setting orthorhombic
_symmetry_space_group_name_Hall '-P 2ab 2ac'
_symmetry_space_group_name_H-M 'P c c n'
_atom_sites_solution_hydrogens difmap
_atom_sites_solution_primary direct
_atom_sites_solution_secondary difmap
_audit_creation_method SHELXL97
_cell_angle_alpha 90.00
_cell_angle_beta 90.00
_cell_angle_gamma 90.00
_cell_formula_units_Z 8
_cell_length_a 17.820(2)
_cell_length_b 5.9357(8)
_cell_length_c 16.888(2)
_cell_measurement_reflns_used 6366
_cell_measurement_temperature 173(2)
_cell_measurement_theta_max 30.516
_cell_measurement_theta_min 2.286
_cell_volume 1786.3(4)
_computing_cell_refinement 'SAINT (Bruker, 2008)'
_computing_data_collection 'APEX2 (Bruker, 2008)'
_computing_data_reduction 'SAINT (Bruker, 2008)'
_computing_molecular_graphics 'OLEX2 (Dolomanov <i>et al.</i>, 2009)'
_computing_publication_material 'SHELXTL (Sheldrick, 2008)'
_computing_structure_refinement 'SHELXTL (Sheldrick, 2008)'
_computing_structure_solution 'SHELXTL (Sheldrick, 2008)'
_diffrn_ambient_temperature 173(2)
_diffrn_measured_fraction_theta_full 0.997
_diffrn_measured_fraction_theta_max 0.997
_diffrn_measurement_device_type 'Bruker APEXII CCD area-detector'
_diffrn_measurement_method \w
_diffrn_radiation_monochromator graphite
_diffrn_radiation_source 'fine-focus sealed tube'
_diffrn_radiation_type MoK\a
_diffrn_radiation_wavelength 0.71073
_diffrn_reflns_av_R_equivalents 0.0295
_diffrn_reflns_av_sigmaI/netI 0.0175
_diffrn_reflns_limit_h_max 23
_diffrn_reflns_limit_h_min -23
_diffrn_reflns_limit_k_max 7
_diffrn_reflns_limit_k_min -7
_diffrn_reflns_limit_l_max 22
_diffrn_reflns_limit_l_min -22
_diffrn_reflns_number 16916
_diffrn_reflns_theta_full 28.00
_diffrn_reflns_theta_max 28.00
_diffrn_reflns_theta_min 2.29
_diffrn_standards_decay_% 0
_diffrn_standards_interval_time 0
_diffrn_standards_number 0
_exptl_absorpt_coefficient_mu 8.181
_exptl_absorpt_correction_T_max 0.3733
_exptl_absorpt_correction_T_min 0.2342
_exptl_absorpt_correction_type multi-scan
_exptl_absorpt_process_details '(SADABS; Bruker, 2008)'
_exptl_crystal_colour colourless
_exptl_crystal_density_diffrn 3.182
_exptl_crystal_density_method 'not measured'
_exptl_crystal_description block
_exptl_crystal_F_000 1552
_exptl_crystal_size_max 0.25
_exptl_crystal_size_mid 0.20
_exptl_crystal_size_min 0.15
_refine_diff_density_max 0.881
_refine_diff_density_min -0.479
_refine_ls_extinction_coef 0.00131(5)
_refine_ls_extinction_expression Fc^*^=kFc[1+0.001xFc^2^\l^3^/sin(2\q)]^-1/4^
_refine_ls_extinction_method 'SHELXTL (Sheldrick, 2008)'
_refine_ls_goodness_of_fit_ref 1.116
_refine_ls_hydrogen_treatment mixed
_refine_ls_matrix_type full
_refine_ls_number_parameters 134
_refine_ls_number_reflns 2154
_refine_ls_number_restraints 16
_refine_ls_restrained_S_all 1.113
_refine_ls_R_factor_all 0.0218
_refine_ls_R_factor_gt 0.0184
_refine_ls_shift/su_max 0.000
_refine_ls_shift/su_mean 0.000
_refine_ls_structure_factor_coef Fsqd
_refine_ls_weighting_details 'calc w = 1/[\s^2^(Fo^2^)+(0.0121P)^2^+2.8879P] where P=(Fo^2^+2Fc^2^)/3'
_refine_ls_weighting_scheme calc
_refine_ls_wR_factor_gt 0.0452
_refine_ls_wR_factor_ref 0.0467
_reflns_number_gt 1841
_reflns_number_total 2154
_reflns_threshold_expression I>2\s(I)
_cod_data_source_file lg3077.cif
_cod_data_source_block II
_cod_database_code 2018421
_cod_database_fobs_code 2018421

loop_
_symmetry_equiv_pos_as_xyz
'x, y, z'
'-x+1/2, -y+1/2, z'
'-x, y+1/2, -z+1/2'
'x+1/2, -y, -z+1/2'
'-x, -y, -z'
'x-1/2, y-1/2, -z'
'x, -y-1/2, z-1/2'
'-x-1/2, y, z-1/2'

loop_
_atom_site_type_symbol
_atom_site_label
_atom_site_fract_x
_atom_site_fract_y
_atom_site_fract_z
_atom_site_U_iso_or_equiv
_atom_site_adp_type
_atom_site_calc_flag
_atom_site_refinement_flags
_atom_site_occupancy
_atom_site_symmetry_multiplicity
_atom_site_disorder_group
Cs Cs1 0.568970(11) 0.74369(2) 0.128088(8) 0.01521(7) Uani d . 1 1 .
Cs Cs2 0.7500 0.2500 0.127336(10) 0.01535(8) Uani d S 1 2 .
Cs Cs3 0.2500 0.7500 0.121872(11) 0.01560(8) Uani d S 1 2 .
O O1 0.71862(11) -0.1703(3) 0.01451(11) 0.0229(4) Uani d D 1 1 .
H H1 0.6953(19) -0.218(5) -0.0285(16) 0.034 Uiso d D 1 1 .
O O2A 0.71933(13) 0.6673(4) 0.23817(13) 0.0234(8) Uani d PD 0.812(7) 1 1
H H2A 0.698(2) 0.705(7) 0.2835(17) 0.035 Uiso d PD 0.812(7) 1 1
O O2B 0.7192(5) 0.8325(16) 0.2378(6) 0.021(3) Uiso d PD 0.188(7) 1 2
H H2B 0.6980 0.8089 0.2854 0.032 Uiso d PR 0.188(7) 1 2
O O3 0.59079(10) 0.2527(3) 0.19456(11) 0.0200(4) Uani d D 1 1 .
H H3 0.5430(13) 0.221(5) 0.1906(19) 0.030 Uiso d D 1 1 .
O O4 0.60188(12) 0.2502(3) 0.28048(12) 0.0254(4) Uani d D 1 1 .
H H4 0.5860(18) 0.389(4) 0.291(2) 0.038 Uiso d D 1 1 .
O O5 0.62291(10) 0.3401(3) 0.00515(11) 0.0217(4) Uani d D 1 1 .
H H5 0.5996(17) 0.438(5) -0.0248(17) 0.033 Uiso d D 1 1 .
O O6 0.56758(11) 0.1565(3) 0.00480(11) 0.0228(4) Uani d D 1 1 .
H H6 0.5308(16) 0.222(5) 0.0297(19) 0.034 Uiso d D 1 1 .
C C1 0.41505(16) 0.2589(4) 0.12783(12) 0.0133(6) Uani d . 1 1 .
O O11 0.34326(12) 0.2563(3) 0.12443(8) 0.0184(4) Uani d . 1 1 .
O O12 0.45348(9) 0.3638(3) 0.07507(10) 0.0168(4) Uani d . 1 1 .
O O13 0.44913(9) 0.1551(3) 0.18450(10) 0.0188(4) Uani d . 1 1 .

loop_
_atom_site_aniso_label
_atom_site_aniso_U_11
_atom_site_aniso_U_22
_atom_site_aniso_U_33
_atom_site_aniso_U_12
_atom_site_aniso_U_13
_atom_site_aniso_U_23
Cs1 0.01616(11) 0.01374(10) 0.01572(10) 0.00010(5) -0.00007(5) -0.00007(5)
Cs2 0.01148(12) 0.02110(14) 0.01347(12) 0.00129(7) 0.000 0.000
Cs3 0.01448(13) 0.01901(13) 0.01332(12) 0.00027(7) 0.000 0.000
O1 0.0164(9) 0.0319(10) 0.0204(9) 0.0035(8) -0.0001(8) -0.0060(8)
O2A 0.0156(13) 0.0359(17) 0.0186(11) -0.0054(10) 0.0004(9) -0.0104(10)
O3 0.0144(9) 0.0250(10) 0.0206(9) -0.0024(7) 0.0009(7) -0.0037(7)
O4 0.0276(10) 0.0247(11) 0.0239(10) 0.0046(8) -0.0103(8) -0.0021(8)
O5 0.0146(9) 0.0274(10) 0.0231(10) 0.0009(8) -0.0011(7) 0.0080(8)
O6 0.0213(10) 0.0182(9) 0.0288(10) 0.0014(8) 0.0060(8) 0.0018(7)
C1 0.0075(12) 0.0177(15) 0.0149(14) 0.0000(8) 0.0001(7) -0.0008(8)
O11 0.0099(9) 0.0300(11) 0.0155(9) -0.0010(7) -0.0009(6) 0.0026(7)
O12 0.0137(8) 0.0193(8) 0.0174(8) -0.0006(7) 0.0020(7) 0.0055(7)
O13 0.0136(8) 0.0251(9) 0.0179(8) -0.0019(7) -0.0035(7) 0.0080(7)

loop_
_atom_type_symbol
_atom_type_description
_atom_type_scat_dispersion_real
_atom_type_scat_dispersion_imag
_atom_type_scat_source
C C 0.0033 0.0016 'International Tables Vol C Tables 4.2.6.8 and 6.1.1.4'
H H 0.0000 0.0000 'International Tables Vol C Tables 4.2.6.8 and 6.1.1.4'
O O 0.0106 0.0060 'International Tables Vol C Tables 4.2.6.8 and 6.1.1.4'
Cs Cs -0.3680 2.1192 'International Tables Vol C Tables 4.2.6.8 and 6.1.1.4'

loop_
_geom_angle_atom_site_label_1
_geom_angle_atom_site_label_2
_geom_angle_atom_site_label_3
_geom_angle_site_symmetry_1
_geom_angle_site_symmetry_3
_geom_angle
_geom_angle_publ_flag
O3 Cs1 O12 . . 61.58(4) no
O3 Cs1 O6 . 1_565 159.65(5) no
O12 Cs1 O6 . 1_565 110.66(5) no
O3 Cs1 O13 . 3_655 60.74(5) no
O12 Cs1 O13 . 3_655 95.51(4) no
O6 Cs1 O13 1_565 3_655 139.38(5) no
O3 Cs1 O3 . 1_565 136.36(6) no
O12 Cs1 O3 . 1_565 146.55(4) no
O6 Cs1 O3 1_565 1_565 61.03(5) no
O13 Cs1 O3 3_655 1_565 79.89(5) no
O3 Cs1 O2A . . 64.56(5) no
O12 Cs1 O2A . . 126.00(5) no
O6 Cs1 O2A 1_565 . 118.48(6) no
O13 Cs1 O2A 3_655 . 60.31(5) no
O3 Cs1 O2A 1_565 . 80.53(5) no
O3 Cs1 O2B . . 81.22(17) no
O12 Cs1 O2B . . 142.80(17) no
O6 Cs1 O2B 1_565 . 104.37(18) no
O13 Cs1 O2B 3_655 . 63.64(18) no
O3 Cs1 O2B 1_565 . 63.89(15) no
O2A Cs1 O2B . . 17.11(16) no
O3 Cs1 O5 . . 61.19(5) no
O12 Cs1 O5 . . 59.92(4) no
O6 Cs1 O5 1_565 . 98.48(5) no
O13 Cs1 O5 3_655 . 121.75(4) no
O3 Cs1 O5 1_565 . 148.75(5) no
O2A Cs1 O5 . . 91.04(5) no
O2B Cs1 O5 . . 103.41(15) no
O3 Cs1 O1 . 1_565 104.41(5) no
O12 Cs1 O1 . 1_565 117.74(5) no
O6 Cs1 O1 1_565 1_565 61.02(5) no
O13 Cs1 O1 3_655 1_565 132.19(4) no
O3 Cs1 O1 1_565 1_565 87.73(5) no
O2A Cs1 O1 . 1_565 72.19(6) no
O2B Cs1 O1 . 1_565 69.41(18) no
O5 Cs1 O1 . 1_565 61.10(5) no
O3 Cs1 O6 . 5_665 119.38(4) no
O12 Cs1 O6 . 5_665 57.92(4) no
O6 Cs1 O6 1_565 5_665 55.11(6) no
O13 Cs1 O6 3_655 5_665 127.69(4) no
O3 Cs1 O6 1_565 5_665 98.83(5) no
O2A Cs1 O6 . 5_665 171.86(5) no
O2B Cs1 O6 . 5_665 159.08(17) no
O5 Cs1 O6 . 5_665 85.36(4) no
O1 Cs1 O6 1_565 5_665 99.69(5) no
O3 Cs1 O13 . 1_565 130.27(4) no
O12 Cs1 O13 . 1_565 100.52(5) no
O6 Cs1 O13 1_565 1_565 68.11(4) no
O13 Cs1 O13 3_655 1_565 77.18(4) no
O3 Cs1 O13 1_565 1_565 46.06(4) no
O2A Cs1 O13 . 1_565 117.03(5) no
O2B Cs1 O13 . 1_565 103.84(15) no
O5 Cs1 O13 . 1_565 151.91(4) no
O1 Cs1 O13 1_565 1_565 123.94(4) no
O6 Cs1 O13 5_665 1_565 66.66(4) no
O3 Cs1 O4 . 3_655 87.67(4) no
O12 Cs1 O4 . 3_655 63.79(4) no
O6 Cs1 O4 1_565 3_655 106.10(5) no
O13 Cs1 O4 3_655 3_655 57.91(4) no
O3 Cs1 O4 1_565 3_655 86.56(4) no
O2A Cs1 O4 . 3_655 118.16(5) no
O2B Cs1 O4 . 3_655 117.91(17) no
O5 Cs1 O4 . 3_655 123.40(4) no
O1 Cs1 O4 1_565 3_655 167.06(5) no
O6 Cs1 O4 5_665 3_655 69.79(4) no
O13 Cs1 O4 1_565 3_655 45.66(4) no
O3 Cs1 O12 . 5_665 101.20(4) no
O12 Cs1 O12 . 5_665 61.49(5) no
O6 Cs1 O12 1_565 5_665 60.34(4) no
O13 Cs1 O12 3_655 5_665 156.59(4) no
O3 Cs1 O12 1_565 5_665 121.36(4) no
O2A Cs1 O12 . 5_665 128.25(5) no
O2B Cs1 O12 . 5_665 132.07(16) no
O5 Cs1 O12 . 5_665 44.72(4) no
O1 Cs1 O12 1_565 5_665 63.62(4) no
O6 Cs1 O12 5_665 5_665 45.39(4) no
O13 Cs1 O12 1_565 5_665 109.54(4) no
O4 Cs1 O12 3_655 5_665 110.01(4) no
O3 Cs2 O3 2_655 . 136.38(7) no
O3 Cs2 O5 2_655 2_655 64.50(5) no
O3 Cs2 O5 . 2_655 157.43(5) no
O3 Cs2 O5 2_655 . 157.43(5) no
O3 Cs2 O5 . . 64.50(5) no
O5 Cs2 O5 2_655 . 96.87(7) no
O3 Cs2 O2B 2_655 2_665 67.83(15) no
O3 Cs2 O2B . 2_665 86.41(17) no
O5 Cs2 O2B 2_655 2_665 113.67(17) no
O5 Cs2 O2B . 2_665 112.60(15) no
O3 Cs2 O2B 2_655 1_545 86.41(17) no
O3 Cs2 O2B . 1_545 67.83(15) no
O5 Cs2 O2B 2_655 1_545 112.60(15) no
O5 Cs2 O2B . 1_545 113.67(17) no
O2B Cs2 O2B 2_665 1_545 107.4(4) no
O3 Cs2 O2A 2_655 2_655 67.31(5) no
O3 Cs2 O2A . 2_655 86.82(5) no
O5 Cs2 O2A 2_655 2_655 97.62(6) no
O5 Cs2 O2A . 2_655 130.94(5) no
O2B Cs2 O2A 2_665 2_655 103.67(17) no
O2B Cs2 O2A 1_545 2_655 20.01(16) no
O3 Cs2 O2A 2_655 . 86.82(5) no
O3 Cs2 O2A . . 67.31(5) no
O5 Cs2 O2A 2_655 . 130.95(5) no
O5 Cs2 O2A . . 97.62(6) no
O2B Cs2 O2A 2_665 . 20.01(16) no
O2B Cs2 O2A 1_545 . 103.67(17) no
O2A Cs2 O2A 2_655 . 107.15(9) no
O3 Cs2 O1 2_655 2_655 93.63(5) no
O3 Cs2 O1 . 2_655 112.38(5) no
O5 Cs2 O1 2_655 2_655 67.07(5) no
O5 Cs2 O1 . 2_655 66.21(5) no
O2B Cs2 O1 2_665 2_655 73.01(19) no
O2B Cs2 O1 1_545 2_655 179.59(17) no
O2A Cs2 O1 2_655 2_655 159.91(6) no
O2A Cs2 O1 . 2_655 76.73(6) no
O3 Cs2 O1 2_655 . 112.38(5) no
O3 Cs2 O1 . . 93.63(5) no
O5 Cs2 O1 2_655 . 66.21(5) no
O5 Cs2 O1 . . 67.07(5) no
O2B Cs2 O1 2_665 . 179.59(17) no
O2B Cs2 O1 1_545 . 73.01(19) no
O2A Cs2 O1 2_655 . 76.73(6) no
O2A Cs2 O1 . . 159.91(6) no
O1 Cs2 O1 2_655 . 106.60(7) no
O4 Cs3 O4 3_655 4_465 116.01(8) no
O4 Cs3 O5 3_655 6_565 165.00(5) no
O4 Cs3 O5 4_465 6_565 75.66(5) no
O4 Cs3 O5 3_655 5_665 75.66(5) no
O4 Cs3 O5 4_465 5_665 165.00(5) no
O5 Cs3 O5 6_565 5_665 94.65(7) no
O4 Cs3 O11 3_655 2_565 114.28(5) no
O4 Cs3 O11 4_465 2_565 64.86(5) no
O5 Cs3 O11 6_565 2_565 60.58(4) no
O5 Cs3 O11 5_665 2_565 120.57(4) no
O4 Cs3 O11 3_655 . 64.86(5) no
O4 Cs3 O11 4_465 . 114.28(5) no
O5 Cs3 O11 6_565 . 120.57(4) no
O5 Cs3 O11 5_665 . 60.58(4) no
O11 Cs3 O11 2_565 . 178.53(5) no
O4 Cs3 O11 3_655 1_565 65.33(5) no
O4 Cs3 O11 4_465 1_565 113.83(5) no
O5 Cs3 O11 6_565 1_565 101.94(5) no
O5 Cs3 O11 5_665 1_565 79.06(5) no
O11 Cs3 O11 2_565 1_565 58.50(6) no
O11 Cs3 O11 . 1_565 121.48(6) no
O4 Cs3 O11 3_655 2 113.83(5) no
O4 Cs3 O11 4_465 2 65.33(5) no
O5 Cs3 O11 6_565 2 79.06(5) no
O5 Cs3 O11 5_665 2 101.94(5) no
O11 Cs3 O11 2_565 2 121.48(6) no
O11 Cs3 O11 . 2 58.50(6) no
O11 Cs3 O11 1_565 2 178.56(5) no
O4 Cs3 O1 3_655 5_665 102.51(5) no
O4 Cs3 O1 4_465 5_665 119.52(5) no
O5 Cs3 O1 6_565 5_665 62.62(5) no
O5 Cs3 O1 5_665 5_665 63.42(5) no
O11 Cs3 O1 2_565 5_665 57.19(4) no
O11 Cs3 O1 . 5_665 123.98(4) no
O11 Cs3 O1 1_565 5_665 45.20(4) no
O11 Cs3 O1 2 5_665 136.17(4) no
O4 Cs3 O1 3_655 6_565 119.52(5) no
O4 Cs3 O1 4_465 6_565 102.51(5) no
O5 Cs3 O1 6_565 6_565 63.42(5) no
O5 Cs3 O1 5_665 6_565 62.62(5) no
O11 Cs3 O1 2_565 6_565 123.98(4) no
O11 Cs3 O1 . 6_565 57.19(4) no
O11 Cs3 O1 1_565 6_565 136.17(4) no
O11 Cs3 O1 2 6_565 45.20(4) no
O1 Cs3 O1 5_665 6_565 95.97(6) no
O4 Cs3 O2A 3_655 3_655 60.32(5) no
O4 Cs3 O2A 4_465 3_655 76.86(5) no
O5 Cs3 O2A 6_565 3_655 117.01(5) no
O5 Cs3 O2A 5_665 3_655 118.04(5) no
O11 Cs3 O2A 2_565 3_655 56.47(5) no
O11 Cs3 O2A . 3_655 122.34(5) no
O11 Cs3 O2A 1_565 3_655 44.77(5) no
O11 Cs3 O2A 2 3_655 133.86(5) no
O1 Cs3 O2A 5_665 3_655 85.00(5) no
O1 Cs3 O2A 6_565 3_655 179.03(4) no
O4 Cs3 O2A 3_655 4_465 76.86(5) no
O4 Cs3 O2A 4_465 4_465 60.32(5) no
O5 Cs3 O2A 6_565 4_465 118.04(5) no
O5 Cs3 O2A 5_665 4_465 117.01(5) no
O11 Cs3 O2A 2_565 4_465 122.34(5) no
O11 Cs3 O2A . 4_465 56.47(5) no
O11 Cs3 O2A 1_565 4_465 133.86(5) no
O11 Cs3 O2A 2 4_465 44.77(5) no
O1 Cs3 O2A 5_665 4_465 179.03(4) no
O1 Cs3 O2A 6_565 4_465 85.00(5) no
O2A Cs3 O2A 3_655 4_465 94.04(8) no
O4 Cs3 O2B 3_655 4_475 76.82(16) no
O4 Cs3 O2B 4_465 4_475 60.32(13) no
O5 Cs3 O2B 6_565 4_475 103.24(17) no
O5 Cs3 O2B 5_665 4_475 134.12(13) no
O11 Cs3 O2B 2_565 4_475 44.98(17) no
O11 Cs3 O2B . 4_475 133.62(17) no
O11 Cs3 O2B 1_565 4_475 56.17(13) no
O11 Cs3 O2B 2 4_475 122.65(13) no
O1 Cs3 O2B 5_665 4_475 88.00(16) no
O1 Cs3 O2B 6_565 4_475 161.54(15) no
O2A Cs3 O2B 3_655 4_475 18.15(14) no
O2A Cs3 O2B 4_465 4_475 91.13(15) no
O4 Cs3 O2B 3_655 3_645 60.32(13) no
O4 Cs3 O2B 4_465 3_645 76.82(16) no
O5 Cs3 O2B 6_565 3_645 134.12(13) no
O5 Cs3 O2B 5_665 3_645 103.24(17) no
O11 Cs3 O2B 2_565 3_645 133.62(17) no
O11 Cs3 O2B . 3_645 44.98(17) no
O11 Cs3 O2B 1_565 3_645 122.65(13) no
O11 Cs3 O2B 2 3_645 56.17(13) no
O1 Cs3 O2B 5_665 3_645 161.54(15) no
O1 Cs3 O2B 6_565 3_645 88.00(16) no
O2A Cs3 O2B 3_655 3_645 91.13(15) no
O2A Cs3 O2B 4_465 3_645 18.15(14) no
O2B Cs3 O2B 4_475 3_645 93.9(3) no
O1 O1 Cs2 2_645 . 111.81(13) no
O1 O1 Cs1 2_645 1_545 120.87(14) no
Cs2 O1 Cs1 . 1_545 85.19(4) no
O1 O1 Cs3 2_645 5_665 110.14(12) no
Cs2 O1 Cs3 . 5_665 78.71(5) no
Cs1 O1 Cs3 1_545 5_665 128.90(6) no
O1 O1 H1 2_645 . 99(2) yes
Cs2 O1 H1 . . 146(2) no
Cs1 O1 H1 1_545 . 93(2) no
Cs3 O1 H1 5_665 . 76(2) no
O2A O2A Cs2 2_665 . 113.34(16) no
O2A O2A Cs1 2_665 . 120.88(17) no
Cs2 O2A Cs1 . . 85.07(5) no
O2A O2A Cs3 2_665 3_645 111.11(15) no
Cs2 O2A Cs3 . 3_645 79.41(6) no
Cs1 O2A Cs3 . 3_645 127.71(7) no
O2A O2A H2A 2_665 . 99(3) yes
Cs2 O2A H2A . . 142(3) no
Cs1 O2A H2A . . 96(3) no
Cs3 O2A H2A 3_645 . 70(3) no
O2B O2B Cs2 2_665 1_565 113.2(7) no
O2B O2B Cs1 2_665 . 119.9(7) no
Cs2 O2B Cs1 1_565 . 86.2(2) no
O2B O2B Cs3 2_665 3_655 111.0(6) no
Cs2 O2B Cs3 1_565 3_655 79.4(2) no
Cs1 O2B Cs3 . 3_655 128.7(2) no
O2B O2B H2B 2_665 . 102.1 yes
Cs2 O2B H2B 1_565 . 136.5 no
Cs1 O2B H2B . . 97.8 no
Cs3 O2B H2B 3_655 . 64.4 no
O4 O3 Cs2 . . 104.05(12) no
O4 O3 Cs1 . . 112.30(11) no
Cs2 O3 Cs1 . . 89.26(5) no
O4 O3 Cs1 . 1_545 110.44(11) no
Cs2 O3 Cs1 . 1_545 88.73(4) no
Cs1 O3 Cs1 . 1_545 136.36(6) no
O4 O3 H3 . . 102(2) yes
Cs2 O3 H3 . . 151(2) no
Cs1 O3 H3 . . 93(2) no
Cs1 O3 H3 1_545 . 70(2) no
O3 O4 Cs3 . 3_645 129.75(14) no
O3 O4 Cs1 . 3_645 109.15(12) no
Cs3 O4 Cs1 3_645 3_645 121.11(6) no
O3 O4 Cs2 . . 53.34(10) no
Cs3 O4 Cs2 3_645 . 76.41(5) no
Cs1 O4 Cs2 3_645 . 162.46(6) no
O3 O4 H4 . . 98(2) yes
Cs3 O4 H4 3_645 . 100(2) no
Cs1 O4 H4 3_645 . 69(2) no
Cs2 O4 H4 . . 112(2) no
O6 O5 Cs2 . . 111.33(12) no
O6 O5 Cs3 . 5_665 110.62(12) no
Cs2 O5 Cs3 . 5_665 84.24(5) no
O6 O5 Cs1 . . 110.12(12) no
Cs2 O5 Cs1 . . 85.40(5) no
Cs3 O5 Cs1 5_665 . 139.00(6) no
O6 O5 H5 . . 100(2) yes
Cs2 O5 H5 . . 147(2) no
Cs3 O5 H5 5_665 . 93(2) no
Cs1 O5 H5 . . 75(2) no
O5 O6 Cs1 . 1_545 123.87(12) no
O5 O6 Cs1 . 5_665 110.95(11) no
Cs1 O6 Cs1 1_545 5_665 124.89(6) no
O5 O6 H6 . . 100(2) yes
Cs1 O6 H6 1_545 . 92(2) no
Cs1 O6 H6 5_665 . 72(2) no
O11 C1 O12 . . 120.5(2) yes
O11 C1 O13 . . 119.9(2) yes
O12 C1 O13 . . 119.7(2) yes
C1 O11 Cs3 . . 118.89(14) no
C1 O11 Cs3 . 1_545 119.61(14) no
Cs3 O11 Cs3 . 1_545 121.48(6) no
C1 O12 Cs1 . . 119.56(14) no
C1 O12 Cs1 . 5_665 121.90(14) no
Cs1 O12 Cs1 . 5_665 118.51(5) no
C1 O13 Cs1 . 3_645 127.10(15) no
C1 O13 Cs1 . 1_545 115.67(14) no
Cs1 O13 Cs1 3_645 1_545 117.23(5) no

loop_
_geom_bond_atom_site_label_1
_geom_bond_atom_site_label_2
_geom_bond_site_symmetry_2
_geom_bond_distance
_geom_bond_publ_flag
Cs1 O3 . 3.1471(18) no
Cs1 O12 . 3.1813(17) no
Cs1 O6 1_565 3.2156(18) no
Cs1 O13 3_655 3.2246(18) no
Cs1 O3 1_565 3.2466(17) no
Cs1 O2A . 3.293(2) no
Cs1 O2B . 3.299(9) no
Cs1 O5 . 3.313(2) no
Cs1 O1 1_565 3.3244(19) no
Cs1 O6 5_665 3.363(2) no
Cs1 O13 1_565 3.3810(18) no
Cs1 O4 3_655 3.414(2) no
Cs1 O12 5_665 3.5127(18) no
Cs2 O3 . 3.0558(18) no
Cs2 O5 . 3.1101(18) no
Cs2 O2B 1_545 3.150(10) no
Cs2 O2A . 3.152(2) no
Cs2 O1 . 3.188(2) no
Cs3 O4 3_655 3.112(2) no
Cs3 O5 5_665 3.1649(19) no
Cs3 O11 . 3.3690(19) no
Cs3 O11 1_565 3.4346(18) no
Cs3 O1 5_665 3.441(2) no
Cs3 O2A 3_655 3.467(3) no
Cs3 O2B 3_645 3.473(10) no
O1 O1 2_645 1.465(4) yes
O1 H1 . 0.88(2) yes
O2A O2A 2_665 1.469(5) yes
O2A H2A . 0.89(2) yes
O2B O2B 2_665 1.470(15) yes
O2B H2B . 0.9000 yes
O3 O4 . 1.464(3) yes
O3 H3 . 0.87(2) yes
O4 H4 . 0.89(2) yes
O5 O6 . 1.470(3) yes
O5 H5 . 0.88(2) yes
O6 H6 . 0.87(2) yes
C1 O11 . 1.281(4) yes
C1 O12 . 1.285(3) yes
C1 O13 . 1.290(3) yes

loop_
_geom_hbond_atom_site_label_D
_geom_hbond_atom_site_label_H
_geom_hbond_atom_site_label_A
_geom_hbond_site_symmetry_A
_geom_hbond_distance_DH
_geom_hbond_distance_HA
_geom_hbond_distance_DA
_geom_hbond_angle_DHA
O1 H1 O11 5_655 0.88(2) 1.77(2) 2.642(2) 167(3)
O2A H2A O11 3_655 0.89(2) 1.74(2) 2.628(3) 175(4)
O2B H2B O11 3_655 0.90 1.72 2.619(10) 178.4
O3 H3 O13 . 0.87(2) 1.72(2) 2.596(2) 179(3)
O4 H4 O13 3_655 0.89(2) 1.75(2) 2.637(3) 177(3)
O5 H5 O12 5_665 0.88(2) 1.73(2) 2.603(2) 173(3)
O6 H6 O12 . 0.87(2) 1.79(2) 2.656(3) 177(3)

loop_
_geom_torsion_atom_site_label_1
_geom_torsion_atom_site_label_2
_geom_torsion_atom_site_label_3
_geom_torsion_atom_site_label_4
_geom_torsion_site_symmetry_3
_geom_torsion_site_symmetry_4
_geom_torsion
_geom_torsion_publ_flag
H1 O1 O1 H1 2_645 2_645 67(5) yes
H2A O2A O2A H2A 2_665 2_665 58(6) yes
H2B O2B O2B H2B 2_665 2_665 -47.8 yes
H3 O3 O4 H4 . . -83(3) yes
H5 O5 O6 H6 . . -65(3) yes
